data_7104624
loop_
_publ_author_name
'Li, Hong-Wei'
'Li, Yue'
'Dang, Yong-Qiang'
'Ma, Li-Jun'
'Wu, Yuqing'
'Hou, Guangfeng'
'Wu, Lixin'

_publ_section_title
;
 An easily prepared hypersensitive water-soluble fluorescent probe for
 mercury(II) ions.
;
_journal_issue 29
_journal_name_full 'Chemical communications (Cambridge, England)'
_journal_page_first 4453
_journal_page_last 4455
_journal_paper_doi 10.1039/b907386h
_journal_volume 34
_journal_year 2009
_chemical_absolute_configuration unk
_chemical_formula_moiety 'C48 H48 Hg N6 O8 S2'
_chemical_formula_sum 'C48 H48 Hg N6 O8 S2'
_chemical_formula_weight 1101.63
_chemical_name_systematic
;
?
;
_space_group_IT_number 1
_symmetry_cell_setting triclinic
_symmetry_space_group_name_Hall 'P 1'
_symmetry_space_group_name_H-M 'P 1'
_atom_sites_solution_hydrogens geom
_atom_sites_solution_primary direct
_atom_sites_solution_secondary difmap
_audit_creation_method SHELXL-97
_cell_angle_alpha 87.210(11)
_cell_angle_beta 87.610(11)
_cell_angle_gamma 85.290(11)
_cell_formula_units_Z 2
_cell_length_a 9.694(2)
_cell_length_b 14.896(4)
_cell_length_c 16.783(5)
_cell_measurement_reflns_used 18079
_cell_measurement_temperature 291(2)
_cell_measurement_theta_max 27.51
_cell_measurement_theta_min 3.05
_cell_volume 2410.8(12)
_computing_cell_refinement RAPID-AUTO
_computing_data_collection 'RAPID-AUTO (Rigaku Corporation, 1998)'
_computing_data_reduction 'CrystalStructure (Rigaku/MSC and Rigaku Corporation, 2002)'
_computing_molecular_graphics 'SHELXTL (Sheldrick, 2008)'
_computing_publication_material SHELXL-97
_computing_structure_refinement 'SHELXL-97 (Sheldrick, 2008)'
_computing_structure_solution 'SHELXS-97 (Sheldrick, 2008)'
_diffrn_ambient_temperature 291(2)
_diffrn_measured_fraction_theta_full 0.978
_diffrn_measured_fraction_theta_max 0.978
_diffrn_measurement_device_type 'Rigaku RAXIS-RAPID'
_diffrn_measurement_method '\w scan'
_diffrn_radiation_monochromator graphite
_diffrn_radiation_source 'fine-focus sealed tube'
_diffrn_radiation_type MoK\a
_diffrn_radiation_wavelength 0.71073
_diffrn_reflns_av_R_equivalents 0.0565
_diffrn_reflns_av_sigmaI/netI 0.1113
_diffrn_reflns_limit_h_max 11
_diffrn_reflns_limit_h_min -11
_diffrn_reflns_limit_k_max 17
_diffrn_reflns_limit_k_min -17
_diffrn_reflns_limit_l_max 19
_diffrn_reflns_limit_l_min -19
_diffrn_reflns_number 18562
_diffrn_reflns_theta_full 25.00
_diffrn_reflns_theta_max 25.00
_diffrn_reflns_theta_min 3.05
_diffrn_standards_decay_% 0
_diffrn_standards_interval_count 0
_diffrn_standards_interval_time 0
_diffrn_standards_number 0
_exptl_absorpt_coefficient_mu 3.337
_exptl_absorpt_correction_T_max 0.8589
_exptl_absorpt_correction_T_min 0.5206
_exptl_absorpt_correction_type multi-scan
_exptl_absorpt_process_details 'ABSCOR (Higashi, 1995)'
_exptl_crystal_colour yellow
_exptl_crystal_density_diffrn 1.518
_exptl_crystal_density_method 'not measured'
_exptl_crystal_description block
_exptl_crystal_F_000 1108
_exptl_crystal_size_max 0.22
_exptl_crystal_size_mid 0.10
_exptl_crystal_size_min 0.05
_refine_diff_density_max 0.875
_refine_diff_density_min -0.608
_refine_diff_density_rms 0.099
_refine_ls_abs_structure_details 'Flack H D (1983), Acta Cryst. A39, 876-881, Friedel pairs 5271'
_refine_ls_abs_structure_Flack 0.000(5)
_refine_ls_extinction_method none
_refine_ls_goodness_of_fit_ref 0.965
_refine_ls_hydrogen_treatment constr
_refine_ls_matrix_type full
_refine_ls_number_parameters 1205
_refine_ls_number_reflns 13763
_refine_ls_number_restraints 79
_refine_ls_restrained_S_all 0.969
_refine_ls_R_factor_all 0.0710
_refine_ls_R_factor_gt 0.0453
_refine_ls_shift/su_max 0.003
_refine_ls_shift/su_mean 0.000
_refine_ls_structure_factor_coef Fsqd
_refine_ls_weighting_details 'calc w=1/[\s^2^(Fo^2^)+(0.0030P)^2^+0.0000P] where P=(Fo^2^+2Fc^2^)/3'
_refine_ls_weighting_scheme calc
_refine_ls_wR_factor_gt 0.0789
_refine_ls_wR_factor_ref 0.0891
_reflns_number_gt 10458
_reflns_number_total 13763
_reflns_threshold_expression >2sigma(I)
_cod_data_source_file b907386h.txt
_cod_data_source_block lhw-yc
_cod_database_code 7104624

loop_
_symmetry_equiv_pos_as_xyz
'x, y, z'

loop_
_atom_site_label
_atom_site_type_symbol
_atom_site_fract_x
_atom_site_fract_y
_atom_site_fract_z
_atom_site_U_iso_or_equiv
_atom_site_adp_type
_atom_site_occupancy
_atom_site_symmetry_multiplicity
_atom_site_calc_flag
_atom_site_refinement_flags
_atom_site_disorder_assembly
_atom_site_disorder_group
C15' C 0.429(3) 0.5865(18) 0.1493(16) 0.099(12) Uani 0.58(3) 1 d PDU A 1
H15A H 0.3492 0.5949 0.1849 0.148 Uiso 0.58(3) 1 calc PR A 1
H15B H 0.4448 0.6427 0.1214 0.148 Uiso 0.58(3) 1 calc PR A 1
H15C H 0.5083 0.5661 0.1794 0.148 Uiso 0.58(3) 1 calc PR A 1
C39' C 0.099(3) 0.5048(11) 0.326(2) 0.068(12) Uani 0.40(3) 1 d PDU B 1
H39A H 0.0293 0.5143 0.3682 0.101 Uiso 0.40(3) 1 calc PR B 1
H39B H 0.0746 0.5427 0.2805 0.101 Uiso 0.40(3) 1 calc PR B 1
H39C H 0.1866 0.5195 0.3446 0.101 Uiso 0.40(3) 1 calc PR B 1
C15 C 0.390(3) 0.5265(13) 0.231(2) 0.078(12) Uani 0.42(3) 1 d PDU A 2
H15D H 0.4744 0.5468 0.2066 0.117 Uiso 0.42(3) 1 calc PR A 2
H15E H 0.3975 0.5225 0.2879 0.117 Uiso 0.42(3) 1 calc PR A 2
H15F H 0.3138 0.5684 0.2168 0.117 Uiso 0.42(3) 1 calc PR A 2
C39 C 0.004(4) 0.5155(17) 0.388(2) 0.131(15) Uani 0.60(3) 1 d PDU B 2
H39D H 0.0970 0.5319 0.3909 0.196 Uiso 0.60(3) 1 calc PR B 2
H39E H -0.0579 0.5565 0.4173 0.196 Uiso 0.60(3) 1 calc PR B 2
H39F H -0.0215 0.5183 0.3329 0.196 Uiso 0.60(3) 1 calc PR B 2
C1 C 0.5131(10) 0.1710(7) 0.0265(6) 0.050(3) Uani 1 1 d . . .
C2 C 0.6334(10) 0.1800(8) -0.0175(8) 0.058(3) Uani 1 1 d . . .
H2 H 0.7064 0.2047 0.0056 0.070 Uiso 1 1 calc R . .
C3 C 0.6493(10) 0.1536(9) -0.0951(8) 0.068(4) Uani 1 1 d . . .
H3 H 0.7340 0.1576 -0.1225 0.082 Uiso 1 1 calc R . .
C4 C 0.5430(11) 0.1220(9) -0.1316(8) 0.069(4) Uani 1 1 d . . .
H4 H 0.5549 0.1069 -0.1846 0.083 Uiso 1 1 calc R . .
C5 C 0.4089(11) 0.1108(8) -0.0897(7) 0.058(3) Uani 1 1 d . . .
C6 C 0.2953(13) 0.0780(10) -0.1269(9) 0.054(4) Uani 1 1 d . . .
C7 C 0.1848(11) 0.0545(11) -0.0830(10) 0.089(5) Uani 1 1 d . . .
H7 H 0.1122 0.0306 -0.1070 0.107 Uiso 1 1 calc R . .
C8 C 0.1787(13) 0.0663(10) 0.0005(9) 0.076(4) Uani 1 1 d U . .
H8 H 0.1023 0.0481 0.0305 0.092 Uiso 1 1 calc R . .
C9 C 0.2806(11) 0.1032(9) 0.0383(8) 0.059(3) Uani 1 1 d . . .
H9 H 0.2740 0.1103 0.0931 0.071 Uiso 1 1 calc R . .
C10 C 0.3976(10) 0.1308(8) -0.0082(8) 0.061(3) Uani 1 1 d . . .
C11 C 0.3045(17) 0.1588(13) -0.2551(11) 0.127(7) Uani 1 1 d . . .
H11A H 0.2119 0.1869 -0.2567 0.191 Uiso 1 1 calc R . .
H11B H 0.3400 0.1493 -0.3085 0.191 Uiso 1 1 calc R . .
H11C H 0.3623 0.1971 -0.2294 0.191 Uiso 1 1 calc R . .
C12 C 0.2138(15) 0.0089(13) -0.2443(11) 0.107(6) Uani 1 1 d U . .
H12A H 0.2201 -0.0470 -0.2131 0.160 Uiso 1 1 calc R . .
H12B H 0.2437 -0.0020 -0.2984 0.160 Uiso 1 1 calc R . .
H12C H 0.1195 0.0343 -0.2430 0.160 Uiso 1 1 calc R . .
C13 C 0.3649(13) 0.3624(13) 0.0806(11) 0.078(6) Uani 1 1 d . . .
H13 H 0.4463 0.3569 0.0440 0.094 Uiso 1 1 calc R . .
C14 C 0.3782(15) 0.4422(11) 0.1263(16) 0.089(7) Uani 1 1 d . A .
C16 C 0.2383(12) 0.3798(11) 0.0282(9) 0.065(5) Uani 1 1 d . . .
H16A H 0.2442 0.4378 -0.0002 0.078 Uiso 1 1 calc R . .
H16B H 0.2437 0.3342 -0.0114 0.078 Uiso 1 1 calc R . .
C17 C 0.0980(16) 0.3798(12) 0.0714(10) 0.060(5) Uani 1 1 d . . .
C18 C 0.0216(11) 0.4553(10) 0.1098(8) 0.049(3) Uani 1 1 d . . .
C19 C 0.0485(14) 0.5434(11) 0.1184(9) 0.057(4) Uani 1 1 d . . .
H19 H 0.1312 0.5652 0.0990 0.068 Uiso 1 1 calc R . .
C20 C -0.0500(16) 0.5974(11) 0.1564(10) 0.071(5) Uani 1 1 d . . .
H20 H -0.0339 0.6574 0.1621 0.085 Uiso 1 1 calc R . .
C21 C -0.1749(12) 0.5668(12) 0.1872(8) 0.081(5) Uani 1 1 d . . .
H21 H -0.2391 0.6061 0.2134 0.097 Uiso 1 1 calc R . .
C22 C -0.2026(11) 0.4812(11) 0.1793(7) 0.068(4) Uani 1 1 d . . .
H22 H -0.2845 0.4601 0.2008 0.082 Uiso 1 1 calc R . .
C23 C -0.1044(11) 0.4237(9) 0.1376(7) 0.058(3) Uani 1 1 d . . .
C24 C 0.0206(13) 0.3087(9) 0.0794(8) 0.064(3) Uani 1 1 d . . .
H24 H 0.0455 0.2517 0.0608 0.077 Uiso 1 1 calc R . .
C25 C 0.0063(9) 0.0656(7) 0.3489(6) 0.040(2) Uani 1 1 d . . .
C26 C -0.0708(10) 0.0601(9) 0.4188(7) 0.060(3) Uani 1 1 d . . .
H26 H -0.1459 0.1018 0.4281 0.072 Uiso 1 1 calc R . .
C27 C -0.0355(11) -0.0098(9) 0.4774(9) 0.072(4) Uani 1 1 d . . .
H27 H -0.0878 -0.0143 0.5249 0.086 Uiso 1 1 calc R . .
C28 C 0.0750(11) -0.0698(9) 0.4630(7) 0.065(3) Uani 1 1 d . . .
H28 H 0.1009 -0.1132 0.5024 0.078 Uiso 1 1 calc R . .
C29 C 0.1514(9) -0.0675(7) 0.3895(7) 0.049(3) Uani 1 1 d . . .
C30 C 0.2640(14) -0.1374(12) 0.3753(11) 0.061(5) Uani 1 1 d . . .
C31 C 0.3458(10) -0.1240(8) 0.3080(8) 0.059(3) Uani 1 1 d . . .
H31 H 0.4232 -0.1639 0.2988 0.071 Uiso 1 1 calc R . .
C32 C 0.3167(10) -0.0520(8) 0.2523(8) 0.056(3) Uani 1 1 d . . .
H32 H 0.3738 -0.0463 0.2067 0.067 Uiso 1 1 calc R . .
C33 C 0.2079(11) 0.0088(8) 0.2636(8) 0.043(3) Uani 1 1 d . . .
H33 H 0.1892 0.0550 0.2254 0.052 Uiso 1 1 calc R . .
C34 C 0.1243(8) 0.0029(6) 0.3318(6) 0.036(2) Uani 1 1 d . . .
C35 C 0.1890(18) -0.2776(12) 0.4268(13) 0.096(6) Uani 1 1 d . . .
H35A H 0.0959 -0.2501 0.4291 0.144 Uiso 1 1 calc R . .
H35B H 0.2014 -0.3210 0.4705 0.144 Uiso 1 1 calc R . .
H35C H 0.2057 -0.3072 0.3773 0.144 Uiso 1 1 calc R . .
C36 C 0.4264(18) -0.2527(12) 0.4308(11) 0.121(8) Uani 1 1 d . . .
H36A H 0.4392 -0.2910 0.3863 0.181 Uiso 1 1 calc R . .
H36B H 0.4400 -0.2883 0.4795 0.181 Uiso 1 1 calc R . .
H36C H 0.4922 -0.2078 0.4260 0.181 Uiso 1 1 calc R . .
C37 C 0.0551(15) 0.2735(11) 0.3788(11) 0.069(5) Uani 1 1 d . . .
H37 H -0.0333 0.2585 0.4045 0.083 Uiso 1 1 calc R . .
C38 C 0.0519(14) 0.3762(13) 0.3654(13) 0.082(5) Uani 1 1 d U B .
C40 C 0.1782(13) 0.2343(12) 0.4351(9) 0.062(5) Uani 1 1 d . . .
H40A H 0.1631 0.2597 0.4872 0.074 Uiso 1 1 calc R . .
H40B H 0.1751 0.1695 0.4423 0.074 Uiso 1 1 calc R . .
C41 C 0.3225(15) 0.2549(12) 0.4017(9) 0.053(4) Uani 1 1 d . . .
C42 C 0.3931(8) 0.3329(7) 0.4116(7) 0.034(3) Uani 1 1 d U . .
C43 C 0.3638(12) 0.4162(11) 0.4481(9) 0.059(4) Uani 1 1 d . . .
H43 H 0.2755 0.4305 0.4701 0.071 Uiso 1 1 calc R . .
C44 C 0.4591(9) 0.4741(8) 0.4517(8) 0.069(4) Uani 1 1 d . . .
H44 H 0.4405 0.5263 0.4798 0.082 Uiso 1 1 calc R . .
C45 C 0.5894(12) 0.4563(9) 0.4125(8) 0.077(4) Uani 1 1 d . . .
H45 H 0.6542 0.4988 0.4143 0.092 Uiso 1 1 calc R . .
C46 C 0.6253(11) 0.3803(8) 0.3723(8) 0.062(3) Uani 1 1 d . . .
H46 H 0.7107 0.3706 0.3454 0.075 Uiso 1 1 calc R . .
C47 C 0.5250(10) 0.3178(7) 0.3741(6) 0.044(3) Uani 1 1 d . . .
C48 C 0.4092(9) 0.1960(8) 0.3581(7) 0.050(3) Uani 1 1 d . . .
H48 H 0.3882 0.1399 0.3422 0.060 Uiso 1 1 calc R . .
C49 C 0.5303(10) 0.9384(7) 0.6517(7) 0.048(3) Uani 1 1 d . . .
C50 C 0.4490(11) 0.9502(8) 0.5872(7) 0.061(3) Uani 1 1 d . . .
H50 H 0.3873 0.9074 0.5783 0.073 Uiso 1 1 calc R . .
C51 C 0.4562(12) 1.0249(9) 0.5340(8) 0.074(4) Uani 1 1 d . . .
H51 H 0.3968 1.0326 0.4917 0.089 Uiso 1 1 calc R . .
C52 C 0.5482(11) 1.0858(9) 0.5437(7) 0.064(3) Uani 1 1 d . . .
H52 H 0.5550 1.1338 0.5066 0.077 Uiso 1 1 calc R . .
C53 C 0.6359(9) 1.0774(6) 0.6106(6) 0.042(3) Uani 1 1 d . . .
C54 C 0.7288(16) 1.1426(10) 0.6250(10) 0.053(4) Uani 1 1 d . . .
C55 C 0.8249(10) 1.1282(8) 0.6828(9) 0.067(4) Uani 1 1 d . . .
H55 H 0.8898 1.1695 0.6898 0.081 Uiso 1 1 calc R . .
C56 C 0.8215(13) 1.0480(10) 0.7314(9) 0.066(4) Uani 1 1 d . . .
H56 H 0.8878 1.0365 0.7698 0.080 Uiso 1 1 calc R . .
C57 C 0.7279(13) 0.9878(9) 0.7251(8) 0.059(4) Uani 1 1 d . . .
H57 H 0.7261 0.9376 0.7602 0.071 Uiso 1 1 calc R . .
C58 C 0.6312(9) 1.0023(7) 0.6634(6) 0.043(3) Uani 1 1 d . . .
C59 C 0.5890(18) 1.2831(11) 0.5966(12) 0.097(6) Uani 1 1 d . . .
H59A H 0.5092 1.2503 0.5905 0.145 Uiso 1 1 calc R . .
H59B H 0.5840 1.3360 0.5615 0.145 Uiso 1 1 calc R . .
H59C H 0.5914 1.3004 0.6508 0.145 Uiso 1 1 calc R . .
C60 C 0.842(2) 1.2755(13) 0.5716(14) 0.127(9) Uani 1 1 d . . .
H60A H 0.8595 1.2945 0.6237 0.191 Uiso 1 1 calc R . .
H60B H 0.8266 1.3274 0.5359 0.191 Uiso 1 1 calc R . .
H60C H 0.9195 1.2377 0.5521 0.191 Uiso 1 1 calc R . .
C61 C 0.6594(13) 0.7429(10) 0.6150(8) 0.043(4) Uani 1 1 d . . .
H61 H 0.5814 0.7719 0.5855 0.051 Uiso 1 1 calc R . .
C62 C 0.6506(11) 0.6428(8) 0.6118(8) 0.049(3) Uani 1 1 d . . .
C63 C 0.6496(13) 0.5033(8) 0.6853(10) 0.085(5) Uani 1 1 d . . .
H63A H 0.5585 0.4884 0.6732 0.128 Uiso 1 1 calc R . .
H63B H 0.6718 0.4789 0.7377 0.128 Uiso 1 1 calc R . .
H63C H 0.7158 0.4781 0.6468 0.128 Uiso 1 1 calc R . .
C64 C 0.7884(16) 0.7662(10) 0.5698(9) 0.064(5) Uani 1 1 d . . .
H64A H 0.7801 0.8305 0.5568 0.077 Uiso 1 1 calc R . .
H64B H 0.7928 0.7359 0.5198 0.077 Uiso 1 1 calc R . .
C65 C 0.9240(12) 0.7435(11) 0.6098(9) 0.046(4) Uani 1 1 d U . .
C66 C 1.0008(12) 0.6606(11) 0.6117(7) 0.059(4) Uani 1 1 d . . .
C67 C 0.9895(16) 0.5716(12) 0.5914(11) 0.076(5) Uani 1 1 d . . .
H67 H 0.9063 0.5607 0.5694 0.092 Uiso 1 1 calc R . .
C68 C 1.0840(16) 0.4983(13) 0.5992(10) 0.116(7) Uani 1 1 d . . .
H68 H 1.0687 0.4420 0.5813 0.139 Uiso 1 1 calc R . .
C69 C 1.2091(15) 0.5156(12) 0.6377(10) 0.099(5) Uani 1 1 d U . .
H69 H 1.2769 0.4687 0.6466 0.119 Uiso 1 1 calc R . .
C70 C 1.2298(12) 0.6028(13) 0.6621(8) 0.090(5) Uani 1 1 d . . .
H70 H 1.3117 0.6138 0.6853 0.107 Uiso 1 1 calc R . .
C71 C 1.1270(11) 0.6714(12) 0.6509(8) 0.073(4) Uani 1 1 d . . .
C72 C 0.9991(12) 0.8022(10) 0.6472(8) 0.071(4) Uani 1 1 d . . .
H72 H 0.9724 0.8627 0.6546 0.086 Uiso 1 1 calc R . .
C73 C 1.0307(9) 0.8108(8) 0.9843(6) 0.052(3) Uani 1 1 d . . .
C74 C 1.1505(9) 0.7881(8) 1.0239(7) 0.063(3) Uani 1 1 d . . .
H74 H 1.2257 0.7573 0.9983 0.076 Uiso 1 1 calc R . .
C75 C 0.9369(12) 0.5544(10) 0.8592(9) 0.057(4) Uani 1 1 d . . .
C76 C 1.1587(10) 0.8120(9) 1.1036(8) 0.075(4) Uani 1 1 d . . .
H76 H 1.2425 0.8018 1.1289 0.090 Uiso 1 1 calc R . .
C77 C 1.0056(18) 0.4016(14) 0.8368(14) 0.109(7) Uani 1 1 d . . .
H77A H 0.9177 0.3950 0.8143 0.164 Uiso 1 1 calc R . .
H77B H 1.0355 0.3470 0.8661 0.164 Uiso 1 1 calc R . .
H77C H 1.0726 0.4137 0.7947 0.164 Uiso 1 1 calc R . .
C78 C 1.0469(9) 0.8494(8) 1.1439(7) 0.059(3) Uani 1 1 d . . .
H78 H 1.0523 0.8601 1.1978 0.071 Uiso 1 1 calc R . .
C79 C 0.9197(10) 0.8727(7) 1.1045(7) 0.052(3) Uani 1 1 d . . .
C80 C 0.7990(12) 0.9094(7) 1.1494(7) 0.051(3) Uani 1 1 d . . .
C81 C 0.6833(16) 0.9438(11) 1.1064(11) 0.080(6) Uani 1 1 d . . .
H81 H 0.6083 0.9742 1.1326 0.096 Uiso 1 1 calc R . .
C82 C 0.6810(12) 0.9324(9) 1.0245(9) 0.073(4) Uani 1 1 d . . .
H82 H 0.6038 0.9552 0.9967 0.088 Uiso 1 1 calc R . .
C83 C 0.7889(12) 0.8885(8) 0.9844(8) 0.057(4) Uani 1 1 d . . .
H83 H 0.7816 0.8790 0.9304 0.068 Uiso 1 1 calc R . .
C84 C 0.9128(9) 0.8569(7) 1.0229(7) 0.046(3) Uani 1 1 d . . .
C85 C 0.8143(16) 0.8352(10) 1.2806(9) 0.099(5) Uani 1 1 d . . .
H85A H 0.7238 0.8133 1.2853 0.148 Uiso 1 1 calc R . .
H85B H 0.8454 0.8452 1.3327 0.148 Uiso 1 1 calc R . .
H85C H 0.8775 0.7914 1.2552 0.148 Uiso 1 1 calc R . .
C86 C 0.7083(14) 0.9836(11) 1.2693(10) 0.092(5) Uani 1 1 d . . .
H86A H 0.7198 1.0431 1.2468 0.138 Uiso 1 1 calc R . .
H86B H 0.7217 0.9821 1.3257 0.138 Uiso 1 1 calc R . .
H86C H 0.6165 0.9676 1.2599 0.138 Uiso 1 1 calc R . .
C87 C 0.9190(14) 0.6289(11) 0.9191(9) 0.049(4) Uani 1 1 d . . .
H87 H 1.0028 0.6248 0.9503 0.059 Uiso 1 1 calc R . .
C88 C 0.7967(13) 0.6172(11) 0.9776(9) 0.055(4) Uani 1 1 d . . .
H88A H 0.7908 0.6650 1.0152 0.066 Uiso 1 1 calc R . .
H88B H 0.8113 0.5601 1.0076 0.066 Uiso 1 1 calc R . .
C89 C 0.6609(14) 0.6196(9) 0.9345(8) 0.046(3) Uani 1 1 d . . .
C90 C 0.5939(12) 0.5410(10) 0.9070(9) 0.060(4) Uani 1 1 d . . .
C91 C 0.6229(19) 0.4487(13) 0.9083(11) 0.091(6) Uani 1 1 d . . .
H91 H 0.7036 0.4222 0.9304 0.109 Uiso 1 1 calc R . .
C92 C 0.5322(16) 0.3979(9) 0.8770(10) 0.085(5) Uani 1 1 d . . .
H92 H 0.5549 0.3360 0.8772 0.103 Uiso 1 1 calc R . .
C93 C 0.4093(13) 0.4300(12) 0.8451(10) 0.088(5) Uani 1 1 d . . .
H93 H 0.3531 0.3915 0.8220 0.106 Uiso 1 1 calc R . .
C94 C 0.3721(12) 0.5185(12) 0.8480(9) 0.083(4) Uani 1 1 d . . .
H94 H 0.2858 0.5418 0.8310 0.100 Uiso 1 1 calc R . .
C95 C 0.4644(9) 0.5757(9) 0.8769(7) 0.058(3) Uani 1 1 d . . .
C96 C 0.5698(10) 0.6896(9) 0.9235(8) 0.058(3) Uani 1 1 d . . .
H96 H 0.5837 0.7474 0.9385 0.070 Uiso 1 1 calc R . .
Hg1 Hg 0.21924(3) 0.26299(2) 0.21674(2) 0.04470(17) Uani 1 1 d . . .
Hg2 Hg 0.78220(2) 0.73854(2) 0.78201(2) 0.04283(17) Uani 1 1 d . . .
N1 N 0.3034(10) 0.0725(8) -0.2106(7) 0.075(3) Uani 1 1 d . . .
N2 N 0.3641(7) 0.2790(6) 0.1264(6) 0.050(2) Uani 1 1 d . . .
N3 N -0.1051(9) 0.3354(8) 0.1211(6) 0.064(3) Uani 1 1 d . . .
H3A H -0.1709 0.3014 0.1337 0.076 Uiso 1 1 calc R . .
N4 N 0.2860(17) -0.2086(10) 0.4318(9) 0.085(5) Uani 1 1 d . . .
N5 N 0.0692(7) 0.2329(5) 0.3016(5) 0.038(2) Uani 1 1 d . . .
N6 N 0.5302(8) 0.2339(7) 0.3423(6) 0.054(3) Uani 1 1 d . . .
H6 H 0.6003 0.2092 0.3162 0.065 Uiso 1 1 calc R . .
N7 N 0.7175(13) 1.2246(11) 0.5761(9) 0.082(5) Uani 1 1 d . . .
N8 N 0.6468(8) 0.7769(6) 0.6951(5) 0.043(2) Uani 1 1 d . . .
N9 N 1.1171(9) 0.7581(10) 0.6712(6) 0.074(4) Uani 1 1 d . . .
H9A H 1.1789 0.7821 0.6965 0.089 Uiso 1 1 calc R . .
N10 N 0.8083(9) 0.9202(7) 1.2323(6) 0.062(3) Uani 1 1 d . . .
N11 N 0.9076(8) 0.7179(6) 0.8788(6) 0.048(2) Uani 1 1 d . . .
N12 N 0.4547(8) 0.6689(7) 0.8885(6) 0.064(3) Uani 1 1 d . . .
H12 H 0.3864 0.7065 0.8755 0.077 Uiso 1 1 calc R . .
O1 O 0.4680(10) 0.1356(7) 0.1806(6) 0.060(3) Uani 1 1 d . . .
O2 O 0.6215(7) 0.2550(5) 0.1361(5) 0.063(2) Uani 1 1 d . . .
O3 O 0.3676(10) 0.4351(7) 0.2018(7) 0.092(3) Uani 1 1 d D . .
O4 O 0.4039(13) 0.5175(9) 0.0903(10) 0.109(5) Uani 1 1 d D . .
O5 O -0.0156(8) 0.1368(6) 0.2025(5) 0.053(2) Uani 1 1 d . . .
O6 O -0.1769(6) 0.1962(5) 0.3089(5) 0.056(2) Uani 1 1 d . . .
O7 O 0.1088(10) 0.4077(7) 0.3048(8) 0.101(3) Uani 1 1 d DU . .
O8 O -0.0063(13) 0.4203(11) 0.4228(10) 0.120(5) Uani 1 1 d DU . .
O9 O 0.3908(7) 0.8039(6) 0.6937(6) 0.076(3) Uani 1 1 d . . .
O10 O 0.5236(9) 0.8650(7) 0.7979(6) 0.057(3) Uani 1 1 d . . .
O11 O 0.6394(12) 0.6066(9) 0.5497(8) 0.086(4) Uani 1 1 d . . .
O12 O 0.6535(8) 0.5988(5) 0.6830(5) 0.065(2) Uani 1 1 d . . .
O13 O 0.9888(9) 0.8631(7) 0.8342(5) 0.065(3) Uani 1 1 d . . .
O14 O 1.1620(6) 0.7371(6) 0.8649(5) 0.066(2) Uani 1 1 d . . .
O15 O 0.9918(11) 0.4763(8) 0.8904(8) 0.079(4) Uani 1 1 d . . .
O16 O 0.9009(8) 0.5657(6) 0.7898(5) 0.070(2) Uani 1 1 d . . .
S1 S 0.4977(2) 0.2085(2) 0.12547(18) 0.0504(7) Uani 1 1 d . . .
S2 S -0.0381(2) 0.16127(18) 0.28353(17) 0.0429(7) Uani 1 1 d . . .
S3 S 0.5139(2) 0.84247(19) 0.71616(18) 0.0515(8) Uani 1 1 d . . .
S4 S 1.0285(2) 0.7834(2) 0.88283(17) 0.0532(8) Uani 1 1 d . . .

loop_
_atom_site_aniso_label
_atom_site_aniso_U_11
_atom_site_aniso_U_22
_atom_site_aniso_U_33
_atom_site_aniso_U_23
_atom_site_aniso_U_13
_atom_site_aniso_U_12
C15' 0.096(14) 0.089(15) 0.113(15) -0.005(9) 0.000(9) -0.018(9)
C39' 0.079(14) 0.064(15) 0.060(15) 0.001(9) -0.010(9) -0.009(9)
C15 0.083(14) 0.079(15) 0.072(15) -0.001(9) -0.008(9) -0.002(9)
C39 0.132(16) 0.136(17) 0.125(17) -0.015(10) -0.013(10) -0.005(10)
C1 0.055(6) 0.047(7) 0.044(7) 0.005(6) 0.010(5) 0.008(5)
C2 0.048(6) 0.060(8) 0.067(9) -0.005(7) 0.010(6) -0.003(5)
C3 0.037(6) 0.106(11) 0.062(9) -0.016(8) 0.021(6) -0.009(6)
C4 0.060(7) 0.089(10) 0.055(8) -0.015(7) 0.019(6) 0.007(6)
C5 0.056(7) 0.069(9) 0.047(8) -0.004(7) -0.006(6) 0.013(6)
C6 0.037(7) 0.064(9) 0.061(10) 0.009(7) -0.003(6) -0.003(6)
C7 0.037(6) 0.125(13) 0.111(14) -0.033(11) 0.000(8) -0.021(7)
C8 0.066(6) 0.083(8) 0.082(8) -0.004(7) 0.014(6) -0.027(6)
C9 0.051(7) 0.080(9) 0.047(8) -0.001(7) 0.007(6) -0.016(6)
C10 0.048(6) 0.070(9) 0.065(9) -0.005(7) 0.007(6) -0.013(6)
C11 0.127(14) 0.149(19) 0.101(15) 0.006(14) -0.014(12) 0.018(13)
C12 0.082(8) 0.136(10) 0.107(9) -0.037(8) -0.009(7) -0.014(7)
C13 0.025(7) 0.103(15) 0.100(14) 0.010(11) 0.018(7) 0.014(8)
C14 0.068(9) 0.038(10) 0.16(2) -0.008(13) -0.003(12) -0.013(7)
C16 0.032(7) 0.092(12) 0.063(10) 0.039(8) 0.006(6) 0.005(6)
C17 0.054(9) 0.069(12) 0.055(11) 0.026(9) -0.015(8) 0.001(8)
C18 0.022(6) 0.066(9) 0.058(9) 0.015(7) -0.003(5) -0.012(6)
C19 0.043(7) 0.069(11) 0.057(9) 0.009(8) -0.016(6) 0.003(6)
C20 0.083(10) 0.062(10) 0.071(11) -0.001(8) -0.032(9) -0.005(8)
C21 0.047(7) 0.134(15) 0.059(9) -0.007(10) -0.009(6) 0.012(8)
C22 0.041(6) 0.106(12) 0.054(9) 0.024(8) 0.003(6) -0.007(7)
C23 0.047(6) 0.077(10) 0.048(8) 0.021(7) -0.013(6) 0.001(6)
C24 0.071(8) 0.053(9) 0.063(9) 0.018(7) 0.001(7) 0.010(7)
C25 0.037(5) 0.047(7) 0.036(6) -0.004(5) 0.004(5) -0.013(4)
C26 0.037(5) 0.073(9) 0.069(9) -0.001(7) 0.017(6) -0.017(5)
C27 0.059(9) 0.072(10) 0.083(12) 0.004(9) 0.026(7) -0.015(7)
C28 0.063(7) 0.081(10) 0.051(8) 0.016(7) 0.002(6) -0.020(6)
C29 0.037(5) 0.055(8) 0.058(8) 0.006(6) -0.008(5) -0.013(5)
C30 0.034(7) 0.081(13) 0.070(13) -0.005(10) -0.007(8) -0.019(7)
C31 0.039(6) 0.050(8) 0.088(10) 0.010(7) -0.006(6) 0.000(5)
C32 0.052(6) 0.047(8) 0.068(9) -0.014(7) 0.025(6) -0.016(5)
C33 0.043(6) 0.035(8) 0.049(8) 0.017(6) 0.010(6) 0.000(5)
C34 0.025(4) 0.037(6) 0.046(7) 0.006(5) 0.001(4) -0.015(4)
C35 0.097(11) 0.066(14) 0.121(19) 0.011(13) 0.038(11) -0.012(10)
C36 0.138(16) 0.102(15) 0.116(17) -0.001(13) -0.053(13) 0.057(12)
C37 0.059(9) 0.055(10) 0.091(13) -0.022(9) 0.008(8) 0.011(7)
C38 0.051(7) 0.093(9) 0.106(9) -0.042(8) -0.017(7) 0.003(6)
C40 0.042(7) 0.106(13) 0.042(9) -0.006(8) 0.011(6) -0.041(7)
C41 0.050(7) 0.073(11) 0.037(8) 0.003(7) 0.006(6) -0.020(7)
C42 0.007(4) 0.047(6) 0.050(6) -0.011(5) -0.001(4) 0.003(4)
C43 0.022(6) 0.097(12) 0.060(10) -0.008(9) -0.006(6) -0.006(6)
C44 0.020(5) 0.083(9) 0.105(11) -0.034(8) -0.013(6) 0.004(5)
C45 0.074(8) 0.068(9) 0.094(11) -0.005(8) -0.029(8) -0.027(7)
C46 0.049(6) 0.067(9) 0.072(9) -0.015(7) 0.008(6) -0.009(6)
C47 0.052(6) 0.042(7) 0.040(7) -0.010(5) -0.013(5) -0.002(5)
C48 0.016(5) 0.064(8) 0.071(9) -0.011(7) -0.001(5) 0.002(5)
C49 0.051(6) 0.034(6) 0.059(8) 0.010(5) -0.020(5) -0.001(5)
C50 0.062(7) 0.053(8) 0.070(9) 0.006(7) -0.023(6) -0.013(5)
C51 0.072(8) 0.074(10) 0.075(10) 0.035(8) -0.030(7) -0.004(7)
C52 0.068(8) 0.079(9) 0.045(8) 0.006(7) -0.003(6) -0.005(7)
C53 0.047(5) 0.026(6) 0.054(7) 0.000(5) 0.002(5) -0.005(4)
C54 0.075(10) 0.031(9) 0.051(11) 0.016(8) 0.009(8) -0.009(7)
C55 0.038(6) 0.058(8) 0.107(11) -0.023(8) 0.004(7) -0.012(5)
C56 0.070(8) 0.053(9) 0.075(10) -0.005(8) -0.011(7) 0.011(7)
C57 0.068(9) 0.057(9) 0.056(9) -0.002(7) -0.012(7) -0.028(7)
C58 0.041(5) 0.045(7) 0.045(7) -0.011(6) -0.009(5) 0.001(4)
C59 0.123(13) 0.053(10) 0.113(16) 0.027(10) -0.003(11) -0.014(9)
C60 0.165(19) 0.071(15) 0.15(2) 0.024(15) 0.024(16) -0.059(13)
C61 0.046(7) 0.050(9) 0.034(8) 0.004(6) -0.017(6) -0.010(6)
C62 0.038(6) 0.051(8) 0.060(9) 0.001(7) -0.012(6) -0.005(5)
C63 0.089(9) 0.027(7) 0.142(15) -0.005(8) -0.010(9) -0.007(6)
C64 0.104(12) 0.051(9) 0.043(9) 0.014(7) -0.023(9) -0.047(8)
C65 0.023(5) 0.075(8) 0.042(7) 0.004(6) 0.011(5) -0.021(5)
C66 0.046(7) 0.095(12) 0.038(8) -0.002(7) 0.015(6) -0.023(7)
C67 0.064(8) 0.085(13) 0.078(12) -0.008(10) 0.009(8) 0.010(8)
C68 0.089(11) 0.162(18) 0.096(13) -0.072(13) -0.010(10) 0.038(11)
C69 0.086(8) 0.116(9) 0.091(8) -0.016(8) -0.004(7) 0.021(7)
C70 0.045(7) 0.172(18) 0.048(9) -0.008(10) 0.009(6) 0.002(9)
C71 0.044(7) 0.124(13) 0.054(9) -0.013(9) 0.007(6) -0.017(8)
C72 0.057(8) 0.104(11) 0.057(9) -0.006(8) 0.014(7) -0.039(7)
C73 0.030(5) 0.084(9) 0.044(7) -0.005(6) -0.006(5) -0.009(5)
C74 0.025(5) 0.096(10) 0.069(9) -0.016(7) -0.009(5) 0.003(5)
C75 0.036(7) 0.070(9) 0.064(10) 0.003(8) -0.003(6) -0.001(6)
C76 0.025(5) 0.128(12) 0.076(10) -0.029(9) -0.011(6) -0.004(6)
C77 0.082(11) 0.106(16) 0.140(19) -0.020(14) -0.003(11) 0.001(11)
C78 0.031(5) 0.093(9) 0.055(8) -0.013(7) -0.012(5) -0.011(5)
C79 0.049(6) 0.053(7) 0.055(8) -0.010(6) -0.008(5) -0.010(5)
C80 0.066(7) 0.038(7) 0.048(8) -0.006(6) 0.006(6) -0.008(5)
C81 0.075(10) 0.072(11) 0.093(14) -0.037(10) -0.031(9) 0.027(8)
C82 0.059(8) 0.091(11) 0.067(10) -0.019(8) -0.017(7) 0.028(7)
C83 0.060(8) 0.055(8) 0.055(8) 0.000(7) -0.029(7) 0.003(6)
C84 0.042(6) 0.037(6) 0.061(8) -0.004(6) -0.018(5) -0.006(4)
C85 0.140(13) 0.077(11) 0.075(11) -0.006(9) 0.002(10) 0.020(10)
C86 0.077(9) 0.106(13) 0.098(13) -0.054(11) -0.002(9) -0.005(8)
C87 0.044(8) 0.057(11) 0.046(9) -0.001(8) -0.012(7) -0.002(7)
C88 0.047(7) 0.072(10) 0.045(8) 0.005(7) -0.014(6) -0.004(6)
C89 0.058(8) 0.039(7) 0.037(7) 0.006(6) 0.014(6) 0.003(6)
C90 0.038(6) 0.054(10) 0.084(11) 0.033(9) 0.013(6) -0.010(6)
C91 0.102(12) 0.087(14) 0.078(12) 0.050(11) 0.015(9) -0.021(10)
C92 0.102(11) 0.031(8) 0.120(14) 0.018(8) 0.035(10) -0.019(7)
C93 0.057(8) 0.099(13) 0.110(13) 0.018(10) 0.011(8) -0.035(8)
C94 0.050(7) 0.117(14) 0.084(11) 0.007(10) 0.011(7) -0.032(8)
C95 0.034(6) 0.083(10) 0.051(8) 0.032(7) 0.005(5) -0.001(5)
C96 0.030(6) 0.069(9) 0.079(10) -0.013(8) 0.000(6) -0.015(5)
Hg1 0.0296(3) 0.0462(4) 0.0580(4) -0.0031(3) 0.0079(3) -0.0051(2)
Hg2 0.0369(3) 0.0525(4) 0.0394(4) 0.0035(3) -0.0093(3) -0.0046(3)
N1 0.057(6) 0.093(9) 0.076(9) -0.018(8) -0.009(6) 0.000(6)
N2 0.016(4) 0.057(6) 0.075(7) -0.005(5) -0.003(4) 0.000(4)
N3 0.043(5) 0.076(8) 0.070(8) 0.012(6) -0.005(5) 0.003(5)
N4 0.131(13) 0.048(8) 0.074(11) 0.024(8) -0.019(9) 0.001(8)
N5 0.026(4) 0.042(5) 0.048(6) -0.011(4) -0.002(4) -0.004(3)
N6 0.029(4) 0.079(7) 0.053(6) -0.015(6) 0.001(4) 0.008(4)
N7 0.070(8) 0.094(12) 0.082(11) -0.003(9) 0.017(8) -0.014(8)
N8 0.034(4) 0.060(6) 0.034(5) 0.003(5) -0.016(4) -0.004(4)
N9 0.027(5) 0.143(12) 0.056(7) -0.003(7) -0.013(5) -0.029(6)
N10 0.051(5) 0.068(8) 0.069(8) -0.026(6) -0.008(5) 0.000(5)
N11 0.053(5) 0.038(5) 0.052(6) 0.006(5) -0.019(5) 0.003(4)
N12 0.043(5) 0.061(7) 0.084(8) 0.017(6) 0.017(5) 0.007(5)
O1 0.065(6) 0.057(7) 0.051(6) 0.018(5) 0.007(5) 0.019(5)
O2 0.053(4) 0.072(6) 0.064(6) -0.010(5) 0.004(4) -0.014(4)
O3 0.104(7) 0.076(7) 0.097(9) -0.022(7) -0.029(7) 0.003(5)
O4 0.103(8) 0.069(9) 0.158(13) 0.007(10) 0.026(8) -0.043(7)
O5 0.054(5) 0.053(5) 0.053(7) 0.000(5) -0.012(4) -0.007(4)
O6 0.022(3) 0.073(6) 0.073(6) -0.002(4) 0.004(3) -0.011(3)
O7 0.094(6) 0.078(6) 0.131(8) 0.000(6) -0.034(6) 0.007(5)
O8 0.097(7) 0.126(9) 0.145(9) -0.069(7) 0.014(7) -0.022(6)
O9 0.046(4) 0.070(6) 0.113(8) 0.017(6) -0.018(5) -0.028(4)
O10 0.045(5) 0.075(7) 0.051(6) 0.013(5) 0.001(4) -0.010(4)
O11 0.095(8) 0.095(9) 0.076(9) -0.034(7) -0.019(7) -0.024(7)
O12 0.077(5) 0.054(6) 0.062(6) 0.005(5) -0.005(4) -0.005(4)
O13 0.062(5) 0.075(6) 0.059(7) 0.016(6) -0.017(5) -0.016(4)
O14 0.035(4) 0.109(7) 0.055(5) -0.015(5) 0.001(4) -0.007(4)
O15 0.075(7) 0.065(8) 0.095(9) 0.013(7) -0.021(6) 0.012(6)
O16 0.072(5) 0.081(6) 0.056(6) -0.010(5) 0.003(4) 0.004(4)
S1 0.0326(13) 0.0628(19) 0.0543(19) -0.0010(16) 0.0039(12) 0.0012(12)
S2 0.0333(12) 0.0443(16) 0.0516(19) -0.0018(14) -0.0034(12) -0.0064(10)
S3 0.0383(14) 0.0552(18) 0.062(2) 0.0118(16) -0.0107(13) -0.0116(12)
S4 0.0321(13) 0.083(2) 0.0458(18) -0.0045(16) -0.0075(12) -0.0062(13)

loop_
_atom_type_symbol
_atom_type_description
_atom_type_scat_dispersion_real
_atom_type_scat_dispersion_imag
_atom_type_scat_source
C C 0.0033 0.0016 'International Tables Vol C Tables 4.2.6.8 and 6.1.1.4'
H H 0.0000 0.0000 'International Tables Vol C Tables 4.2.6.8 and 6.1.1.4'
Hg Hg -2.3894 9.2266 'International Tables Vol C Tables 4.2.6.8 and 6.1.1.4'
N N 0.0061 0.0033 'International Tables Vol C Tables 4.2.6.8 and 6.1.1.4'
O O 0.0106 0.0060 'International Tables Vol C Tables 4.2.6.8 and 6.1.1.4'
S S 0.1246 0.1234 'International Tables Vol C Tables 4.2.6.8 and 6.1.1.4'

loop_
_geom_angle_atom_site_label_1
_geom_angle_atom_site_label_2
_geom_angle_atom_site_label_3
_geom_angle
_geom_angle_site_symmetry_1
_geom_angle_site_symmetry_3
_geom_angle_publ_flag
O4 C15' H15A 109.5 . . ?
O4 C15' H15B 109.5 . . ?
O4 C15' H15C 109.5 . . ?
O7 C39' H39A 109.5 . . ?
O7 C39' H39B 109.5 . . ?
O7 C39' H39C 109.5 . . ?
O3 C15 H15D 109.5 . . ?
O3 C15 H15E 109.5 . . ?
H15D C15 H15E 109.5 . . ?
O3 C15 H15F 109.5 . . ?
H15D C15 H15F 109.5 . . ?
H15E C15 H15F 109.5 . . ?
O8 C39 H39D 109.5 . . ?
O8 C39 H39E 109.5 . . ?
H39D C39 H39E 109.5 . . ?
O8 C39 H39F 109.5 . . ?
H39D C39 H39F 109.5 . . ?
H39E C39 H39F 109.5 . . ?
C2 C1 C10 120.0(11) . . ?
C2 C1 S1 119.6(9) . . ?
C10 C1 S1 120.4(8) . . ?
C1 C2 C3 121.7(10) . . ?
C1 C2 H2 119.1 . . ?
C3 C2 H2 119.1 . . ?
C4 C3 C2 120.6(10) . . ?
C4 C3 H3 119.7 . . ?
C2 C3 H3 119.7 . . ?
C3 C4 C5 121.8(11) . . ?
C3 C4 H4 119.1 . . ?
C5 C4 H4 119.1 . . ?
C10 C5 C6 120.0(12) . . ?
C10 C5 C4 117.1(10) . . ?
C6 C5 C4 122.9(12) . . ?
C7 C6 N1 122.1(13) . . ?
C7 C6 C5 120.2(14) . . ?
N1 C6 C5 117.8(12) . . ?
C6 C7 C8 119.7(12) . . ?
C6 C7 H7 120.1 . . ?
C8 C7 H7 120.1 . . ?
C9 C8 C7 122.5(13) . . ?
C9 C8 H8 118.8 . . ?
C7 C8 H8 118.8 . . ?
C8 C9 C10 118.4(13) . . ?
C8 C9 H9 120.8 . . ?
C10 C9 H9 120.8 . . ?
C5 C10 C9 118.5(11) . . ?
C5 C10 C1 118.4(10) . . ?
C9 C10 C1 122.8(11) . . ?
N1 C11 H11A 109.5 . . ?
N1 C11 H11B 109.5 . . ?
H11A C11 H11B 109.5 . . ?
N1 C11 H11C 109.5 . . ?
H11A C11 H11C 109.5 . . ?
H11B C11 H11C 109.5 . . ?
N1 C12 H12A 109.5 . . ?
N1 C12 H12B 109.5 . . ?
H12A C12 H12B 109.5 . . ?
N1 C12 H12C 109.5 . . ?
H12A C12 H12C 109.5 . . ?
H12B C12 H12C 109.5 . . ?
N2 C13 C14 115.5(16) . . ?
N2 C13 C16 112.5(13) . . ?
C14 C13 C16 108.9(14) . . ?
N2 C13 H13 106.5 . . ?
C14 C13 H13 106.5 . . ?
C16 C13 H13 106.5 . . ?
O3 C14 O4 120.7(18) . . ?
O3 C14 C13 118.9(16) . . ?
O4 C14 C13 120(2) . . ?
C17 C16 C13 116.2(13) . . ?
C17 C16 H16A 108.2 . . ?
C13 C16 H16A 108.2 . . ?
C17 C16 H16B 108.2 . . ?
C13 C16 H16B 108.2 . . ?
H16A C16 H16B 107.4 . . ?
C24 C17 C18 108.0(14) . . ?
C24 C17 C16 125.1(17) . . ?
C18 C17 C16 127.0(15) . . ?
C19 C18 C23 120.8(14) . . ?
C19 C18 C17 133.3(13) . . ?
C23 C18 C17 105.8(12) . . ?
C20 C19 C18 117.6(15) . . ?
C20 C19 H19 121.2 . . ?
C18 C19 H19 121.2 . . ?
C19 C20 C21 122.8(15) . . ?
C19 C20 H20 118.6 . . ?
C21 C20 H20 118.6 . . ?
C22 C21 C20 120.3(14) . . ?
C22 C21 H21 119.8 . . ?
C20 C21 H21 119.8 . . ?
C21 C22 C23 118.4(12) . . ?
C21 C22 H22 120.8 . . ?
C23 C22 H22 120.8 . . ?
N3 C23 C18 109.0(11) . . ?
N3 C23 C22 131.0(12) . . ?
C18 C23 C22 119.9(13) . . ?
C17 C24 N3 108.6(13) . . ?
C17 C24 H24 125.7 . . ?
N3 C24 H24 125.7 . . ?
C26 C25 C34 122.2(10) . . ?
C26 C25 S2 115.8(8) . . ?
C34 C25 S2 121.8(8) . . ?
C25 C26 C27 119.7(11) . . ?
C25 C26 H26 120.1 . . ?
C27 C26 H26 120.1 . . ?
C28 C27 C26 119.4(13) . . ?
C28 C27 H27 120.3 . . ?
C26 C27 H27 120.3 . . ?
C27 C28 C29 121.4(12) . . ?
C27 C28 H28 119.3 . . ?
C29 C28 H28 119.3 . . ?
C34 C29 C28 120.8(10) . . ?
C34 C29 C30 120.1(12) . . ?
C28 C29 C30 119.0(12) . . ?
C31 C30 N4 124.8(15) . . ?
C31 C30 C29 115.8(14) . . ?
N4 C30 C29 119.3(15) . . ?
C30 C31 C32 122.2(12) . . ?
C30 C31 H31 118.9 . . ?
C32 C31 H31 118.9 . . ?
C33 C32 C31 121.4(11) . . ?
C33 C32 H32 119.3 . . ?
C31 C32 H32 119.3 . . ?
C32 C33 C34 120.2(11) . . ?
C32 C33 H33 119.9 . . ?
C34 C33 H33 119.9 . . ?
C33 C34 C29 120.1(10) . . ?
C33 C34 C25 123.7(9) . . ?
C29 C34 C25 116.2(9) . . ?
N4 C35 H35A 109.5 . . ?
N4 C35 H35B 109.5 . . ?
H35A C35 H35B 109.5 . . ?
N4 C35 H35C 109.5 . . ?
H35A C35 H35C 109.5 . . ?
H35B C35 H35C 109.5 . . ?
N4 C36 H36A 109.5 . . ?
N4 C36 H36B 109.5 . . ?
H36A C36 H36B 109.5 . . ?
N4 C36 H36C 109.5 . . ?
H36A C36 H36C 109.5 . . ?
H36B C36 H36C 109.5 . . ?
N5 C37 C38 108.6(15) . . ?
N5 C37 C40 110.7(11) . . ?
C38 C37 C40 112.0(13) . . ?
N5 C37 H37 108.5 . . ?
C38 C37 H37 108.5 . . ?
C40 C37 H37 108.5 . . ?
O7 C38 O8 127(2) . . ?
O7 C38 C37 119.0(16) . . ?
O8 C38 C37 114(2) . . ?
C41 C40 C37 113.4(13) . . ?
C41 C40 H40A 108.9 . . ?
C37 C40 H40A 108.9 . . ?
C41 C40 H40B 108.9 . . ?
C37 C40 H40B 108.9 . . ?
H40A C40 H40B 107.7 . . ?
C48 C41 C42 107.9(12) . . ?
C48 C41 C40 124.1(14) . . ?
C42 C41 C40 127.9(14) . . ?
C47 C42 C43 116.8(10) . . ?
C47 C42 C41 106.7(11) . . ?
C43 C42 C41 136.5(11) . . ?
C44 C43 C42 121.4(11) . . ?
C44 C43 H43 119.3 . . ?
C42 C43 H43 119.3 . . ?
C43 C44 C45 119.5(12) . . ?
C43 C44 H44 120.2 . . ?
C45 C44 H44 120.2 . . ?
C46 C45 C44 123.5(10) . . ?
C46 C45 H45 118.3 . . ?
C44 C45 H45 118.3 . . ?
C45 C46 C47 115.4(10) . . ?
C45 C46 H46 122.3 . . ?
C47 C46 H46 122.3 . . ?
N6 C47 C46 130.0(10) . . ?
N6 C47 C42 106.8(9) . . ?
C46 C47 C42 123.2(10) . . ?
N6 C48 C41 108.2(11) . . ?
N6 C48 H48 125.9 . . ?
C41 C48 H48 125.9 . . ?
C50 C49 C58 119.3(9) . . ?
C50 C49 S3 118.6(8) . . ?
C58 C49 S3 122.0(7) . . ?
C49 C50 C51 121.6(10) . . ?
C49 C50 H50 119.2 . . ?
C51 C50 H50 119.2 . . ?
C52 C51 C50 120.4(10) . . ?
C52 C51 H51 119.8 . . ?
C50 C51 H51 119.8 . . ?
C51 C52 C53 120.6(11) . . ?
C51 C52 H52 119.7 . . ?
C53 C52 H52 119.7 . . ?
C58 C53 C54 118.4(10) . . ?
C58 C53 C52 119.4(9) . . ?
C54 C53 C52 122.2(11) . . ?
C55 C54 C53 121.6(12) . . ?
C55 C54 N7 121.7(14) . . ?
C53 C54 N7 116.7(13) . . ?
C54 C55 C56 117.3(11) . . ?
C54 C55 H55 121.3 . . ?
C56 C55 H55 121.3 . . ?
C57 C56 C55 123.5(12) . . ?
C57 C56 H56 118.2 . . ?
C55 C56 H56 118.2 . . ?
C56 C57 C58 118.5(12) . . ?
C56 C57 H57 120.8 . . ?
C58 C57 H57 120.8 . . ?
C53 C58 C57 120.2(9) . . ?
C53 C58 C49 118.5(8) . . ?
C57 C58 C49 121.3(10) . . ?
N7 C59 H59A 109.5 . . ?
N7 C59 H59B 109.5 . . ?
H59A C59 H59B 109.5 . . ?
N7 C59 H59C 109.5 . . ?
H59A C59 H59C 109.5 . . ?
H59B C59 H59C 109.5 . . ?
N7 C60 H60A 109.5 . . ?
N7 C60 H60B 109.5 . . ?
H60A C60 H60B 109.5 . . ?
N7 C60 H60C 109.5 . . ?
H60A C60 H60C 109.5 . . ?
H60B C60 H60C 109.5 . . ?
N8 C61 C64 113.6(10) . . ?
N8 C61 C62 114.5(11) . . ?
C64 C61 C62 107.8(12) . . ?
N8 C61 H61 106.8 . . ?
C64 C61 H61 106.8 . . ?
C62 C61 H61 106.8 . . ?
O11 C62 O12 123.7(13) . . ?
O11 C62 C61 122.1(13) . . ?
O12 C62 C61 114.2(11) . . ?
O12 C63 H63A 109.5 . . ?
O12 C63 H63B 109.5 . . ?
H63A C63 H63B 109.5 . . ?
O12 C63 H63C 109.5 . . ?
H63A C63 H63C 109.5 . . ?
H63B C63 H63C 109.5 . . ?
C61 C64 C65 117.5(12) . . ?
C61 C64 H64A 107.9 . . ?
C65 C64 H64A 107.9 . . ?
C61 C64 H64B 107.9 . . ?
C65 C64 H64B 107.9 . . ?
H64A C64 H64B 107.2 . . ?
C72 C65 C66 106.9(12) . . ?
C72 C65 C64 126.5(14) . . ?
C66 C65 C64 126.5(13) . . ?
C65 C66 C67 139.8(13) . . ?
C65 C66 C71 107.5(13) . . ?
C67 C66 C71 112.6(14) . . ?
C68 C67 C66 129.0(16) . . ?
C68 C67 H67 115.5 . . ?
C66 C67 H67 115.5 . . ?
C67 C68 C69 114.6(17) . . ?
C67 C68 H68 122.7 . . ?
C69 C68 H68 122.7 . . ?
C70 C69 C68 120.9(14) . . ?
C70 C69 H69 119.6 . . ?
C68 C69 H69 119.6 . . ?
C71 C70 C69 119.2(13) . . ?
C71 C70 H70 120.4 . . ?
C69 C70 H70 120.4 . . ?
N9 C71 C70 131.5(12) . . ?
N9 C71 C66 105.1(12) . . ?
C70 C71 C66 123.5(16) . . ?
N9 C72 C65 108.8(14) . . ?
N9 C72 H72 125.6 . . ?
C65 C72 H72 125.6 . . ?
C74 C73 C84 121.3(10) . . ?
C74 C73 S4 117.6(9) . . ?
C84 C73 S4 121.1(7) . . ?
C73 C74 C76 119.5(11) . . ?
C73 C74 H74 120.3 . . ?
C76 C74 H74 120.3 . . ?
O16 C75 O15 123.9(14) . . ?
O16 C75 C87 122.8(12) . . ?
O15 C75 C87 113.3(13) . . ?
C78 C76 C74 121.0(9) . . ?
C78 C76 H76 119.5 . . ?
C74 C76 H76 119.5 . . ?
O15 C77 H77A 109.5 . . ?
O15 C77 H77B 109.5 . . ?
H77A C77 H77B 109.5 . . ?
O15 C77 H77C 109.5 . . ?
H77A C77 H77C 109.5 . . ?
H77B C77 H77C 109.5 . . ?
C76 C78 C79 120.6(11) . . ?
C76 C78 H78 119.7 . . ?
C79 C78 H78 119.7 . . ?
C84 C79 C78 119.3(10) . . ?
C84 C79 C80 120.8(9) . . ?
C78 C79 C80 119.8(10) . . ?
C81 C80 N10 122.6(12) . . ?
C81 C80 C79 117.7(12) . . ?
N10 C80 C79 119.1(10) . . ?
C82 C81 C80 120.0(14) . . ?
C82 C81 H81 120.0 . . ?
C80 C81 H81 120.0 . . ?
C83 C82 C81 121.5(11) . . ?
C83 C82 H82 119.3 . . ?
C81 C82 H82 119.3 . . ?
C82 C83 C84 121.7(12) . . ?
C82 C83 H83 119.2 . . ?
C84 C83 H83 119.2 . . ?
C79 C84 C83 117.4(11) . . ?
C79 C84 C73 117.9(8) . . ?
C83 C84 C73 124.6(11) . . ?
N10 C85 H85A 109.5 . . ?
N10 C85 H85B 109.5 . . ?
H85A C85 H85B 109.5 . . ?
N10 C85 H85C 109.5 . . ?
H85A C85 H85C 109.5 . . ?
H85B C85 H85C 109.5 . . ?
N10 C86 H86A 109.5 . . ?
N10 C86 H86B 109.5 . . ?
H86A C86 H86B 109.5 . . ?
N10 C86 H86C 109.5 . . ?
H86A C86 H86C 109.5 . . ?
H86B C86 H86C 109.5 . . ?
N11 C87 C88 110.9(12) . . ?
N11 C87 C75 111.3(12) . . ?
C88 C87 C75 112.2(12) . . ?
N11 C87 H87 107.4 . . ?
C88 C87 H87 107.4 . . ?
C75 C87 H87 107.4 . . ?
C87 C88 C89 111.4(12) . . ?
C87 C88 H88A 109.3 . . ?
C89 C88 H88A 109.3 . . ?
C87 C88 H88B 109.3 . . ?
C89 C88 H88B 109.3 . . ?
H88A C88 H88B 108.0 . . ?
C96 C89 C90 105.5(11) . . ?
C96 C89 C88 127.2(13) . . ?
C90 C89 C88 126.7(11) . . ?
C91 C90 C95 117.1(14) . . ?
C91 C90 C89 136.5(14) . . ?
C95 C90 C89 106.2(12) . . ?
C92 C91 C90 118.7(16) . . ?
C92 C91 H91 120.6 . . ?
C90 C91 H91 120.6 . . ?
C91 C92 C93 125.2(15) . . ?
C91 C92 H92 117.4 . . ?
C93 C92 H92 117.4 . . ?
C94 C93 C92 118.0(14) . . ?
C94 C93 H93 121.0 . . ?
C92 C93 H93 121.0 . . ?
C93 C94 C95 119.5(12) . . ?
C93 C94 H94 120.2 . . ?
C95 C94 H94 120.2 . . ?
C94 C95 N12 132.7(10) . . ?
C94 C95 C90 121.1(13) . . ?
N12 C95 C90 106.1(11) . . ?
C89 C96 N12 113.3(12) . . ?
C89 C96 H96 123.4 . . ?
N12 C96 H96 123.4 . . ?
N2 Hg1 N5 173.2(4) . . ?
N8 Hg2 N11 171.0(4) . . ?
C6 N1 C11 114.9(13) . . ?
C6 N1 C12 116.0(13) . . ?
C11 N1 C12 113.9(13) . . ?
C13 N2 S1 120.3(8) . . ?
C13 N2 Hg1 120.2(8) . . ?
S1 N2 Hg1 117.2(6) . . ?
C23 N3 C24 108.6(11) . . ?
C23 N3 H3A 125.7 . . ?
C24 N3 H3A 125.7 . . ?
C30 N4 C35 112.9(14) . . ?
C30 N4 C36 115.1(16) . . ?
C35 N4 C36 108.3(15) . . ?
C37 N5 S2 117.3(9) . . ?
C37 N5 Hg1 123.2(8) . . ?
S2 N5 Hg1 119.5(5) . . ?
C48 N6 C47 110.4(9) . . ?
C48 N6 H6 124.8 . . ?
C47 N6 H6 124.8 . . ?
C54 N7 C60 115.0(14) . . ?
C54 N7 C59 112.2(14) . . ?
C60 N7 C59 112.0(16) . . ?
C61 N8 S3 117.3(7) . . ?
C61 N8 Hg2 123.6(7) . . ?
S3 N8 Hg2 119.0(5) . . ?
C72 N9 C71 111.7(10) . . ?
C72 N9 H9A 124.2 . . ?
C71 N9 H9A 124.2 . . ?
C80 N10 C86 117.4(11) . . ?
C80 N10 C85 114.0(10) . . ?
C86 N10 C85 108.6(12) . . ?
C87 N11 S4 120.5(7) . . ?
C87 N11 Hg2 118.5(7) . . ?
S4 N11 Hg2 116.4(5) . . ?
C96 N12 C95 108.9(9) . . ?
C96 N12 H12 125.6 . . ?
C95 N12 H12 125.6 . . ?
C14 O3 C15 106.2(19) . . ?
C14 O4 C15' 111(2) . . ?
C38 O7 C39' 98.3(19) . . ?
C38 O8 C39 99(2) . . ?
C62 O12 C63 118.0(11) . . ?
C75 O15 C77 115.6(14) . . ?
O1 S1 O2 118.3(5) . . ?
O1 S1 N2 106.9(5) . . ?
O2 S1 N2 110.0(5) . . ?
O1 S1 C1 110.3(6) . . ?
O2 S1 C1 105.6(5) . . ?
N2 S1 C1 104.9(5) . . ?
O5 S2 O6 117.9(4) . . ?
O5 S2 N5 108.3(5) . . ?
O6 S2 N5 109.0(4) . . ?
O5 S2 C25 109.6(5) . . ?
O6 S2 C25 106.4(5) . . ?
N5 S2 C25 104.8(4) . . ?
O10 S3 O9 118.1(6) . . ?
O10 S3 N8 106.9(5) . . ?
O9 S3 N8 110.0(5) . . ?
O10 S3 C49 110.6(6) . . ?
O9 S3 C49 105.9(5) . . ?
N8 S3 C49 104.6(5) . . ?
O13 S4 O14 117.3(6) . . ?
O13 S4 N11 106.7(5) . . ?
O14 S4 N11 111.3(5) . . ?
O13 S4 C73 109.9(6) . . ?
O14 S4 C73 105.8(4) . . ?
N11 S4 C73 105.3(5) . . ?

loop_
_geom_bond_atom_site_label_1
_geom_bond_atom_site_label_2
_geom_bond_distance
_geom_bond_site_symmetry_2
_geom_bond_publ_flag
C15' O4 1.502(10) . ?
C15' H15A 0.9600 . ?
C15' H15B 0.9600 . ?
C15' H15C 0.9600 . ?
C39' O7 1.503(10) . ?
C39' H39A 0.9600 . ?
C39' H39B 0.9600 . ?
C39' H39C 0.9600 . ?
C15 O3 1.504(10) . ?
C15 H15D 0.9600 . ?
C15 H15E 0.9600 . ?
C15 H15F 0.9600 . ?
C39 O8 1.518(10) . ?
C39 H39D 0.9600 . ?
C39 H39E 0.9600 . ?
C39 H39F 0.9600 . ?
C1 C2 1.367(14) . ?
C1 C10 1.467(14) . ?
C1 S1 1.774(11) . ?
C2 C3 1.378(16) . ?
C2 H2 0.9300 . ?
C3 C4 1.349(15) . ?
C3 H3 0.9300 . ?
C4 C5 1.469(15) . ?
C4 H4 0.9300 . ?
C5 C10 1.412(16) . ?
C5 C6 1.419(16) . ?
C6 C7 1.335(19) . ?
C6 N1 1.411(18) . ?
C7 C8 1.42(2) . ?
C7 H7 0.9300 . ?
C8 C9 1.362(15) . ?
C8 H8 0.9300 . ?
C9 C10 1.427(15) . ?
C9 H9 0.9300 . ?
C11 N1 1.454(19) . ?
C11 H11A 0.9600 . ?
C11 H11B 0.9600 . ?
C11 H11C 0.9600 . ?
C12 N1 1.484(17) . ?
C12 H12A 0.9600 . ?
C12 H12B 0.9600 . ?
C12 H12C 0.9600 . ?
C13 N2 1.430(18) . ?
C13 C14 1.46(2) . ?
C13 C16 1.537(17) . ?
C13 H13 0.9800 . ?
C14 O3 1.27(2) . ?
C14 O4 1.287(19) . ?
C16 C17 1.51(2) . ?
C16 H16A 0.9700 . ?
C16 H16B 0.9700 . ?
C17 C24 1.344(19) . ?
C17 C18 1.46(2) . ?
C18 C19 1.374(19) . ?
C18 C23 1.400(15) . ?
C19 C20 1.36(2) . ?
C19 H19 0.9300 . ?
C20 C21 1.40(2) . ?
C20 H20 0.9300 . ?
C21 C22 1.337(18) . ?
C21 H21 0.9300 . ?
C22 C23 1.414(17) . ?
C22 H22 0.9300 . ?
C23 N3 1.358(15) . ?
C24 N3 1.417(15) . ?
C24 H24 0.9300 . ?
C25 C26 1.368(14) . ?
C25 C34 1.445(13) . ?
C25 S2 1.790(10) . ?
C26 C27 1.428(17) . ?
C26 H26 0.9300 . ?
C27 C28 1.359(17) . ?
C27 H27 0.9300 . ?
C28 C29 1.412(16) . ?
C28 H28 0.9300 . ?
C29 C34 1.408(13) . ?
C29 C30 1.466(19) . ?
C30 C31 1.37(2) . ?
C30 N4 1.40(2) . ?
C31 C32 1.407(15) . ?
C31 H31 0.9300 . ?
C32 C33 1.346(15) . ?
C32 H32 0.9300 . ?
C33 C34 1.377(15) . ?
C33 H33 0.9300 . ?
C35 N4 1.46(2) . ?
C35 H35A 0.9600 . ?
C35 H35B 0.9600 . ?
C35 H35C 0.9600 . ?
C36 N4 1.46(2) . ?
C36 H36A 0.9600 . ?
C36 H36B 0.9600 . ?
C36 H36C 0.9600 . ?
C37 N5 1.452(18) . ?
C37 C38 1.53(2) . ?
C37 C40 1.608(19) . ?
C37 H37 0.9800 . ?
C38 O7 1.23(2) . ?
C38 O8 1.28(2) . ?
C40 C41 1.534(17) . ?
C40 H40A 0.9700 . ?
C40 H40B 0.9700 . ?
C41 C48 1.380(18) . ?
C41 C42 1.415(18) . ?
C42 C47 1.408(14) . ?
C42 C43 1.414(17) . ?
C43 C44 1.320(17) . ?
C43 H43 0.9300 . ?
C44 C45 1.411(16) . ?
C44 H44 0.9300 . ?
C45 C46 1.359(16) . ?
C45 H45 0.9300 . ?
C46 C47 1.399(14) . ?
C46 H46 0.9300 . ?
C47 N6 1.379(13) . ?
C48 N6 1.354(12) . ?
C48 H48 0.9300 . ?
C49 C50 1.361(13) . ?
C49 C58 1.445(13) . ?
C49 S3 1.764(10) . ?
C50 C51 1.397(15) . ?
C50 H50 0.9300 . ?
C51 C52 1.343(16) . ?
C51 H51 0.9300 . ?
C52 C53 1.430(13) . ?
C52 H52 0.9300 . ?
C53 C58 1.396(14) . ?
C53 C54 1.413(17) . ?
C54 C55 1.369(17) . ?
C54 N7 1.437(19) . ?
C55 C56 1.417(18) . ?
C55 H55 0.9300 . ?
C56 C57 1.337(16) . ?
C56 H56 0.9300 . ?
C57 C58 1.423(14) . ?
C57 H57 0.9300 . ?
C59 N7 1.50(2) . ?
C59 H59A 0.9600 . ?
C59 H59B 0.9600 . ?
C59 H59C 0.9600 . ?
C60 N7 1.471(19) . ?
C60 H60A 0.9600 . ?
C60 H60B 0.9600 . ?
C60 H60C 0.9600 . ?
C61 N8 1.456(16) . ?
C61 C64 1.492(19) . ?
C61 C62 1.504(18) . ?
C61 H61 0.9800 . ?
C62 O11 1.209(15) . ?
C62 O12 1.334(14) . ?
C63 O12 1.425(13) . ?
C63 H63A 0.9600 . ?
C63 H63B 0.9600 . ?
C63 H63C 0.9600 . ?
C64 C65 1.507(18) . ?
C64 H64A 0.9700 . ?
C64 H64B 0.9700 . ?
C65 C72 1.373(18) . ?
C65 C66 1.388(19) . ?
C66 C67 1.40(2) . ?
C66 C71 1.437(15) . ?
C67 C68 1.37(2) . ?
C67 H67 0.9300 . ?
C68 C69 1.45(2) . ?
C68 H68 0.9300 . ?
C69 C70 1.41(2) . ?
C69 H69 0.9300 . ?
C70 C71 1.38(2) . ?
C70 H70 0.9300 . ?
C71 N9 1.346(17) . ?
C72 N9 1.338(15) . ?
C72 H72 0.9300 . ?
C73 C74 1.373(12) . ?
C73 C84 1.432(14) . ?
C73 S4 1.772(11) . ?
C74 C76 1.408(16) . ?
C74 H74 0.9300 . ?
C75 O16 1.230(14) . ?
C75 O15 1.330(15) . ?
C75 C87 1.53(2) . ?
C76 C78 1.349(15) . ?
C76 H76 0.9300 . ?
C77 O15 1.46(2) . ?
C77 H77A 0.9600 . ?
C77 H77B 0.9600 . ?
C77 H77C 0.9600 . ?
C78 C79 1.433(13) . ?
C78 H78 0.9300 . ?
C79 C84 1.406(15) . ?
C79 C80 1.449(16) . ?
C80 C81 1.407(16) . ?
C80 N10 1.415(15) . ?
C81 C82 1.40(2) . ?
C81 H81 0.9300 . ?
C82 C83 1.358(17) . ?
C82 H82 0.9300 . ?
C83 C84 1.423(13) . ?
C83 H83 0.9300 . ?
C85 N10 1.469(16) . ?
C85 H85A 0.9600 . ?
C85 H85B 0.9600 . ?
C85 H85C 0.9600 . ?
C86 N10 1.440(16) . ?
C86 H86A 0.9600 . ?
C86 H86B 0.9600 . ?
C86 H86C 0.9600 . ?
C87 N11 1.456(17) . ?
C87 C88 1.524(19) . ?
C87 H87 0.9800 . ?
C88 C89 1.526(16) . ?
C88 H88A 0.9700 . ?
C88 H88B 0.9700 . ?
C89 C96 1.320(16) . ?
C89 C90 1.486(19) . ?
C90 C91 1.38(2) . ?
C90 C95 1.422(15) . ?
C91 C92 1.34(2) . ?
C91 H91 0.9300 . ?
C92 C93 1.368(18) . ?
C92 H92 0.9300 . ?
C93 C94 1.341(19) . ?
C93 H93 0.9300 . ?
C94 C95 1.401(17) . ?
C94 H94 0.9300 . ?
C95 N12 1.406(15) . ?
C96 N12 1.347(13) . ?
C96 H96 0.9300 . ?
Hg1 N2 2.042(10) . ?
Hg1 N5 2.054(9) . ?
Hg2 N8 2.033(7) . ?
Hg2 N11 2.066(8) . ?
N2 S1 1.598(8) . ?
N3 H3A 0.8600 . ?
N5 S2 1.598(8) . ?
N6 H6 0.8600 . ?
N8 S3 1.590(9) . ?
N9 H9A 0.8600 . ?
N11 S4 1.591(8) . ?
N12 H12 0.8600 . ?
O1 S1 1.432(11) . ?
O2 S1 1.455(7) . ?
O5 S2 1.429(9) . ?
O6 S2 1.455(7) . ?
O9 S3 1.438(7) . ?
O10 S3 1.436(11) . ?
O13 S4 1.443(9) . ?
O14 S4 1.444(7) . ?
